data_4084544
loop_
_publ_author_name
'Bedford, Robin B.'
'Brenner, Peter B.'
'Carter, Emma'
'Gallagher, Timothy'
'Murphy, Damien M.'
'Pye, Dominic R.'

_publ_section_title
;
 Iron-Catalyzed Borylation of Alkyl, Allyl, and Aryl Halides: Isolation of
 an Iron(I) Boryl Complex
;
_journal_issue 21
_journal_name_full Organometallics
_journal_page_first 5940
_journal_paper_doi 10.1021/om500847j
_journal_volume 33
_journal_year 2014
_chemical_formula_moiety 'C66 H60 B Fe O2 P4'
_chemical_formula_sum 'C66 H60 B Fe O2 P4'
_chemical_formula_weight 1075.68
_chemical_name_systematic
;
 ?
;
_space_group_crystal_system monoclinic
_space_group_IT_number 15
_space_group_name_Hall '-C 2yc'
_space_group_name_H-M_alt 'C 1 2/c 1'
_symmetry_space_group_name_Hall '-C 2yc'
_symmetry_space_group_name_H-M 'C 1 2/c 1'
_atom_sites_solution_hydrogens geom
_atom_sites_solution_primary iterative
_audit_creation_date 2014-07-01
_audit_creation_method
;
Olex2 1.2
(compiled 2014.06.27 svn.r2953 for OlexSys, GUI svn.r4855)
;
_cell_angle_alpha 90
_cell_angle_beta 104.589(16)
_cell_angle_gamma 90
_cell_formula_units_Z 4
_cell_length_a 12.065(7)
_cell_length_b 24.029(14)
_cell_length_c 19.407(12)
_cell_measurement_reflns_used 9904
_cell_measurement_temperature 100(2)
_cell_measurement_theta_max 66.96
_cell_measurement_theta_min 3.67
_cell_volume 5445(6)
_computing_molecular_graphics 'Olex2 (Dolomanov et al., 2009)'
_computing_publication_material 'Olex2 (Dolomanov et al., 2009)'
_computing_structure_refinement 'ShelXL (Sheldrick, 2008)'
_computing_structure_solution 'olex2.solve (Bourhis et al., 2013)'
_diffrn_ambient_temperature 100(2)
_diffrn_measured_fraction_theta_full 0.998
_diffrn_measured_fraction_theta_max 0.991
_diffrn_measurement_device_type 'CCD area detector'
_diffrn_measurement_method 'phi and omega scans'
_diffrn_radiation_monochromator graphite
_diffrn_radiation_type CuK\a
_diffrn_radiation_wavelength 1.54178
_diffrn_reflns_av_R_equivalents 0.0380
_diffrn_reflns_av_unetI/netI 0.0302
_diffrn_reflns_Laue_measured_fraction_full 0.998
_diffrn_reflns_Laue_measured_fraction_max 0.991
_diffrn_reflns_limit_h_max 14
_diffrn_reflns_limit_h_min -14
_diffrn_reflns_limit_k_max 23
_diffrn_reflns_limit_k_min -28
_diffrn_reflns_limit_l_max 22
_diffrn_reflns_limit_l_min -23
_diffrn_reflns_number 25884
_diffrn_reflns_point_group_measured_fraction_full 0.998
_diffrn_reflns_point_group_measured_fraction_max 0.991
_diffrn_reflns_theta_full 26.000
_diffrn_reflns_theta_max 67.069
_diffrn_reflns_theta_min 3.679
_exptl_absorpt_coefficient_mu 3.684
_exptl_absorpt_correction_T_max 0.7529
_exptl_absorpt_correction_T_min 0.3772
_exptl_absorpt_correction_type multi-scan
_exptl_crystal_colour red
_exptl_crystal_colour_primary red
_exptl_crystal_density_diffrn 1.312
_exptl_crystal_description needle
_exptl_crystal_F_000 2252
_exptl_crystal_size_max 0.15
_exptl_crystal_size_mid 0.04
_exptl_crystal_size_min 0.04
_refine_diff_density_max 0.603
_refine_diff_density_min -0.464
_refine_diff_density_rms 0.061
_refine_ls_extinction_method none
_refine_ls_goodness_of_fit_ref 1.040
_refine_ls_hydrogen_treatment constr
_refine_ls_matrix_type full
_refine_ls_number_parameters 337
_refine_ls_number_reflns 4810
_refine_ls_number_restraints 0
_refine_ls_restrained_S_all 1.040
_refine_ls_R_factor_all 0.0332
_refine_ls_R_factor_gt 0.0330
_refine_ls_shift/su_max 0.001
_refine_ls_shift/su_mean 0.000
_refine_ls_structure_factor_coef Fsqd
_refine_ls_weighting_details 'w=1/[\s^2^(Fo^2^)+(0.0481P)^2^+6.7956P] where P=(Fo^2^+2Fc^2^)/3'
_refine_ls_weighting_scheme calc
_refine_ls_wR_factor_gt 0.0868
_refine_ls_wR_factor_ref 0.0870
_reflns_Friedel_coverage 0.000
_reflns_number_gt 4785
_reflns_number_total 4810
_reflns_threshold_expression 'I > 2\s(I)'
_cod_data_source_file om500847j_si_002.cif
_cod_data_source_block test
_cod_depositor_comments 'Adding full bibliography for 4084544.cif.'
_cod_database_code 4084544
_shelxl_version_number 2013-4
_shelx_space_group_comment
;
The symmetry employed for this shelxl refinement is uniquely defined
by the following loop, which should always be used as a source of
symmetry information in preference to the above space-group names.
They are only intended as comments.
;
_olex2_refinement_description
;
1. Fixed Uiso
 At 1.2 times of:
  All C(H) groups
 At 1.5 times of:
  All C(H,H,H) groups
2.a Aromatic/amide H refined with riding coordinates:
 C24(H24), C8(H8), C18(H18), C30(H30), C11(H11), C23(H23), C29(H29), C16(H16),
 C20(H20), C3(H3), C17(H17), C26(H26), C2(H2), C22(H22), C6(H6), C14(H14),
 C15(H15), C27(H27), C28(H28), C10(H10), C4(H4), C9(H9), C5(H5), C21(H21)
2.b Idealised Me refined as rotating group:
 C34(H34A,H34B,H34C), C35(H35A,H35B,H35C)
;
_olex2_submission_special_instructions 'No special instructions were received'

loop_
_space_group_symop_operation_xyz
'x, y, z'
'-x, y, -z+1/2'
'x+1/2, y+1/2, z'
'-x+1/2, y+1/2, -z+1/2'
'-x, -y, -z'
'x, -y, z-1/2'
'-x+1/2, -y+1/2, -z'
'x+1/2, -y+1/2, z-1/2'

loop_
_atom_site_label
_atom_site_type_symbol
_atom_site_fract_x
_atom_site_fract_y
_atom_site_fract_z
_atom_site_U_iso_or_equiv
_atom_site_adp_type
_atom_site_occupancy
_atom_site_site_symmetry_order
_atom_site_calc_flag
_atom_site_refinement_flags_posn
_atom_site_refinement_flags_adp
_atom_site_refinement_flags_occupancy
Fe1 Fe 0.0000 0.37498(2) 0.2500 0.01111(11) Uani 1 2 d S T P
P2 P 0.17885(3) 0.36948(2) 0.24410(2) 0.01270(11) Uani 1 1 d . . .
P3 P -0.01786(3) 0.43080(2) 0.15681(2) 0.01305(11) Uani 1 1 d . . .
C13 C -0.03730(14) 0.39499(7) 0.07013(8) 0.0155(3) Uani 1 1 d . . .
C24 C 0.14970(14) 0.29158(7) 0.13346(8) 0.0165(3) Uani 1 1 d . . .
H24 H 0.0708 0.3006 0.1252 0.020 Uiso 1 1 calc R . .
C8 C 0.14025(15) 0.51310(7) 0.12953(8) 0.0196(3) Uani 1 1 d . . .
H8 H 0.0766 0.5345 0.1044 0.024 Uiso 1 1 calc R . .
C1 C -0.11804(14) 0.48962(7) 0.12925(9) 0.0171(3) Uani 1 1 d . . .
C18 C 0.03636(15) 0.40207(7) 0.02587(9) 0.0191(3) Uani 1 1 d . . .
H18 H 0.0987 0.4273 0.0393 0.023 Uiso 1 1 calc R . .
C25 C 0.29430(14) 0.36735(7) 0.32661(9) 0.0165(3) Uani 1 1 d . . .
C30 C 0.32572(14) 0.31672(7) 0.36133(9) 0.0203(3) Uani 1 1 d . . .
H30 H 0.2920 0.2832 0.3400 0.024 Uiso 1 1 calc R . .
C19 C 0.22891(14) 0.31604(7) 0.19039(9) 0.0164(3) Uani 1 1 d . . .
C11 C 0.32671(15) 0.44943(8) 0.20006(9) 0.0225(4) Uani 1 1 d . . .
H11 H 0.3904 0.4270 0.2226 0.027 Uiso 1 1 calc R . .
C23 C 0.18497(15) 0.25419(7) 0.08864(9) 0.0210(4) Uani 1 1 d . . .
H23 H 0.1304 0.2384 0.0495 0.025 Uiso 1 1 calc R . .
C29 C 0.40579(16) 0.31495(8) 0.42681(10) 0.0274(4) Uani 1 1 d . . .
H29 H 0.4267 0.2802 0.4498 0.033 Uiso 1 1 calc R . .
C7 C 0.12228(14) 0.46347(7) 0.16225(8) 0.0154(3) Uani 1 1 d . . .
C16 C -0.07061(16) 0.33607(7) -0.05786(9) 0.0240(4) Uani 1 1 d . . .
H16 H -0.0822 0.3162 -0.1014 0.029 Uiso 1 1 calc R . .
C12 C 0.21582(14) 0.43233(7) 0.19951(8) 0.0163(3) Uani 1 1 d . . .
C20 C 0.34427(15) 0.30170(8) 0.20149(10) 0.0242(4) Uani 1 1 d . . .
H20 H 0.3996 0.3183 0.2395 0.029 Uiso 1 1 calc R . .
C3 C -0.26152(16) 0.54097(8) 0.04295(10) 0.0270(4) Uani 1 1 d . . .
H3 H -0.3065 0.5454 -0.0045 0.032 Uiso 1 1 calc R . .
C17 C 0.01980(16) 0.37276(7) -0.03750(9) 0.0220(4) Uani 1 1 d . . .
H17 H 0.0709 0.3780 -0.0670 0.026 Uiso 1 1 calc R . .
C26 C 0.34487(14) 0.41593(7) 0.35959(9) 0.0203(3) Uani 1 1 d . . .
H26 H 0.3244 0.4508 0.3370 0.024 Uiso 1 1 calc R . .
C2 C -0.18328(14) 0.49751(7) 0.05953(9) 0.0204(3) Uani 1 1 d . . .
H2 H -0.1741 0.4729 0.0230 0.025 Uiso 1 1 calc R . .
C22 C 0.29974(17) 0.23981(8) 0.10093(10) 0.0270(4) Uani 1 1 d . . .
H22 H 0.3237 0.2139 0.0706 0.032 Uiso 1 1 calc R . .
C6 C -0.13308(16) 0.52672(7) 0.18119(9) 0.0235(4) Uani 1 1 d . . .
H6 H -0.0904 0.5218 0.2291 0.028 Uiso 1 1 calc R . .
C14 C -0.12723(15) 0.35733(8) 0.04924(9) 0.0234(4) Uani 1 1 d . . .
H14 H -0.1776 0.3514 0.0791 0.028 Uiso 1 1 calc R . .
C15 C -0.14441(16) 0.32841(8) -0.01417(10) 0.0274(4) Uani 1 1 d . . .
H15 H -0.2068 0.3033 -0.0279 0.033 Uiso 1 1 calc R . .
C27 C 0.42482(16) 0.41386(8) 0.42516(10) 0.0279(4) Uani 1 1 d . . .
H27 H 0.4586 0.4473 0.4469 0.033 Uiso 1 1 calc R . .
C28 C 0.45525(17) 0.36358(9) 0.45868(10) 0.0310(4) Uani 1 1 d . . .
H28 H 0.5099 0.3623 0.5035 0.037 Uiso 1 1 calc R . .
C10 C 0.34421(15) 0.49910(8) 0.16776(9) 0.0258(4) Uani 1 1 d . . .
H10 H 0.4198 0.5110 0.1691 0.031 Uiso 1 1 calc R . .
C4 C -0.27410(18) 0.57764(8) 0.09516(11) 0.0334(5) Uani 1 1 d . . .
H4 H -0.3271 0.6075 0.0837 0.040 Uiso 1 1 calc R . .
C9 C 0.25097(16) 0.53136(7) 0.13355(9) 0.0232(4) Uani 1 1 d . . .
H9 H 0.2629 0.5660 0.1129 0.028 Uiso 1 1 calc R . .
C5 C -0.20916(18) 0.57067(8) 0.16426(11) 0.0321(4) Uani 1 1 d . . .
H5 H -0.2168 0.5961 0.2002 0.038 Uiso 1 1 calc R . .
C21 C 0.37893(16) 0.26341(8) 0.15758(11) 0.0294(4) Uani 1 1 d . . .
H21 H 0.4574 0.2534 0.1665 0.035 Uiso 1 1 calc R . .
B1 B 0.0000 0.28904(11) 0.2500 0.0172(5) Uani 1 2 d S T P
O1 O 0.06458(10) 0.25604(5) 0.30407(6) 0.0203(3) Uani 1 1 d . . .
C33 C 0.05153(15) 0.19755(7) 0.28409(9) 0.0212(4) Uani 1 1 d . . .
C34 C 0.16476(16) 0.17848(8) 0.27087(11) 0.0272(4) Uani 1 1 d . . .
H34A H 0.1591 0.1392 0.2569 0.041 Uiso 1 1 calc GR . .
H34B H 0.2260 0.1831 0.3145 0.041 Uiso 1 1 calc GR . .
H34C H 0.1820 0.2009 0.2327 0.041 Uiso 1 1 calc GR . .
C35 C 0.03046(17) 0.16530(8) 0.34693(11) 0.0286(4) Uani 1 1 d . . .
H35A H -0.0375 0.1802 0.3595 0.043 Uiso 1 1 calc GR . .
H35B H 0.0971 0.1690 0.3877 0.043 Uiso 1 1 calc GR . .
H35C H 0.0183 0.1259 0.3341 0.043 Uiso 1 1 calc GR . .

loop_
_atom_site_aniso_label
_atom_site_aniso_U_11
_atom_site_aniso_U_22
_atom_site_aniso_U_33
_atom_site_aniso_U_23
_atom_site_aniso_U_13
_atom_site_aniso_U_12
Fe1 0.01030(18) 0.01031(18) 0.01402(19) 0.000 0.00547(14) 0.000
P2 0.0109(2) 0.0137(2) 0.0146(2) 0.00064(14) 0.00514(15) -0.00030(14)
P3 0.0136(2) 0.0146(2) 0.0118(2) -0.00005(14) 0.00472(15) 0.00125(14)
C13 0.0165(8) 0.0155(8) 0.0145(8) 0.0018(6) 0.0038(6) 0.0042(6)
C24 0.0187(8) 0.0157(8) 0.0171(8) 0.0035(6) 0.0084(6) 0.0013(6)
C8 0.0261(9) 0.0190(8) 0.0147(8) 0.0009(6) 0.0069(7) -0.0007(7)
C1 0.0170(8) 0.0181(8) 0.0185(8) 0.0024(6) 0.0086(6) 0.0018(6)
C18 0.0232(8) 0.0168(8) 0.0186(8) 0.0013(6) 0.0079(7) 0.0014(6)
C25 0.0121(8) 0.0225(8) 0.0165(8) 0.0007(6) 0.0066(6) 0.0002(6)
C30 0.0170(8) 0.0222(9) 0.0222(8) 0.0010(7) 0.0061(7) 0.0012(7)
C19 0.0167(8) 0.0155(8) 0.0196(8) 0.0025(6) 0.0097(6) 0.0004(6)
C11 0.0169(8) 0.0269(9) 0.0240(9) 0.0047(7) 0.0056(7) -0.0037(7)
C23 0.0275(9) 0.0187(8) 0.0191(8) 0.0005(6) 0.0098(7) 0.0004(7)
C29 0.0227(9) 0.0311(10) 0.0266(9) 0.0080(8) 0.0029(7) 0.0066(8)
C7 0.0197(8) 0.0169(8) 0.0109(7) -0.0023(6) 0.0062(6) -0.0013(6)
C16 0.0307(10) 0.0235(9) 0.0179(8) -0.0059(7) 0.0065(7) 0.0041(7)
C12 0.0185(8) 0.0172(8) 0.0147(8) -0.0008(6) 0.0069(6) -0.0032(6)
C20 0.0164(8) 0.0302(10) 0.0285(9) -0.0043(7) 0.0099(7) -0.0013(7)
C3 0.0230(9) 0.0308(10) 0.0268(9) 0.0095(7) 0.0054(7) 0.0072(7)
C17 0.0295(10) 0.0220(9) 0.0180(9) 0.0007(6) 0.0124(7) 0.0041(7)
C26 0.0153(8) 0.0240(9) 0.0213(8) 0.0004(7) 0.0045(7) -0.0006(7)
C2 0.0199(8) 0.0231(9) 0.0196(8) 0.0029(7) 0.0073(7) 0.0028(7)
C22 0.0322(10) 0.0255(9) 0.0298(10) -0.0034(7) 0.0202(8) 0.0041(8)
C6 0.0319(10) 0.0220(9) 0.0192(8) 0.0032(7) 0.0113(7) 0.0069(7)
C14 0.0203(8) 0.0293(9) 0.0230(9) -0.0066(7) 0.0100(7) -0.0031(7)
C15 0.0248(9) 0.0311(10) 0.0269(9) -0.0127(8) 0.0079(8) -0.0056(8)
C27 0.0218(9) 0.0333(10) 0.0261(9) -0.0049(8) 0.0015(7) -0.0062(8)
C28 0.0221(9) 0.0428(11) 0.0230(9) 0.0004(8) -0.0037(8) 0.0007(8)
C10 0.0227(9) 0.0308(10) 0.0246(9) 0.0033(7) 0.0071(7) -0.0124(7)
C4 0.0331(11) 0.0309(10) 0.0399(11) 0.0103(9) 0.0161(9) 0.0180(8)
C9 0.0317(10) 0.0197(8) 0.0192(8) 0.0022(7) 0.0083(7) -0.0085(7)
C5 0.0429(12) 0.0275(10) 0.0319(10) 0.0021(8) 0.0206(9) 0.0146(8)
C21 0.0188(9) 0.0358(10) 0.0377(11) -0.0054(8) 0.0148(8) 0.0044(8)
B1 0.0160(12) 0.0156(12) 0.0245(13) 0.000 0.0135(10) 0.000
O1 0.0225(6) 0.0116(5) 0.0279(6) -0.0004(5) 0.0086(5) 0.0016(4)
C33 0.0242(9) 0.0126(8) 0.0303(10) 0.0004(7) 0.0135(8) 0.0025(7)
C34 0.0267(9) 0.0204(9) 0.0390(11) 0.0041(8) 0.0164(8) 0.0070(7)
C35 0.0346(10) 0.0203(9) 0.0360(10) 0.0073(7) 0.0180(9) 0.0035(7)

loop_
_atom_type_symbol
_atom_type_description
_atom_type_scat_dispersion_real
_atom_type_scat_dispersion_imag
_atom_type_scat_source
C C 0.0181 0.0091 'International Tables Vol C Tables 4.2.6.8 and 6.1.1.4'
H H 0.0000 0.0000 'International Tables Vol C Tables 4.2.6.8 and 6.1.1.4'
B B 0.0090 0.0039 'International Tables Vol C Tables 4.2.6.8 and 6.1.1.4'
P P 0.2955 0.4335 'International Tables Vol C Tables 4.2.6.8 and 6.1.1.4'
Fe Fe -1.1336 3.1974 'International Tables Vol C Tables 4.2.6.8 and 6.1.1.4'
O O 0.0492 0.0322 'International Tables Vol C Tables 4.2.6.8 and 6.1.1.4'

loop_
_geom_angle_atom_site_label_1
_geom_angle_atom_site_label_2
_geom_angle_atom_site_label_3
_geom_angle
_geom_angle_site_symmetry_1
_geom_angle_site_symmetry_3
P2 Fe1 P2 173.10(3) 2 .
P2 Fe1 P3 100.61(2) . 2
P2 Fe1 P3 83.61(2) 2 2
P2 Fe1 P3 100.61(2) 2 .
P2 Fe1 P3 83.61(2) . .
P3 Fe1 P3 105.58(5) . 2
B1 Fe1 P2 86.551(13) . 2
B1 Fe1 P2 86.550(13) . .
B1 Fe1 P3 127.21(3) . .
B1 Fe1 P3 127.21(3) . 2
C25 P2 Fe1 119.70(6) . .
C25 P2 C19 100.84(8) . .
C25 P2 C12 102.18(8) . .
C19 P2 Fe1 122.46(6) . .
C19 P2 C12 98.73(8) . .
C12 P2 Fe1 109.36(6) . .
C13 P3 Fe1 115.08(7) . .
C1 P3 Fe1 128.34(6) . .
C1 P3 C13 99.70(8) . .
C7 P3 Fe1 108.15(6) . .
C7 P3 C13 98.89(7) . .
C7 P3 C1 102.38(8) . .
C18 C13 P3 123.30(13) . .
C14 C13 P3 118.55(12) . .
C14 C13 C18 118.10(15) . .
C23 C24 C19 120.75(16) . .
C9 C8 C7 120.16(16) . .
C2 C1 P3 123.50(13) . .
C6 C1 P3 118.38(13) . .
C6 C1 C2 118.06(15) . .
C17 C18 C13 120.85(16) . .
C30 C25 P2 119.89(13) . .
C26 C25 P2 121.58(13) . .
C26 C25 C30 118.25(16) . .
C29 C30 C25 120.63(17) . .
C24 C19 P2 118.89(13) . .
C24 C19 C20 118.37(15) . .
C20 C19 P2 122.60(13) . .
C10 C11 C12 120.22(16) . .
C22 C23 C24 120.19(17) . .
C28 C29 C30 120.31(17) . .
C8 C7 P3 125.75(13) . .
C8 C7 C12 119.79(15) . .
C12 C7 P3 114.34(12) . .
C17 C16 C15 119.48(16) . .
C11 C12 P2 125.43(13) . .
C7 C12 P2 114.92(12) . .
C7 C12 C11 119.64(15) . .
C21 C20 C19 120.76(17) . .
C4 C3 C2 120.24(17) . .
C16 C17 C18 120.32(17) . .
C27 C26 C25 120.80(17) . .
C3 C2 C1 120.70(16) . .
C21 C22 C23 119.59(16) . .
C5 C6 C1 121.13(17) . .
C15 C14 C13 121.13(16) . .
C14 C15 C16 120.11(17) . .
C28 C27 C26 120.30(18) . .
C27 C28 C29 119.70(17) . .
C11 C10 C9 119.88(16) . .
C3 C4 C5 119.65(17) . .
C8 C9 C10 120.13(16) . .
C4 C5 C6 120.19(18) . .
C22 C21 C20 120.33(17) . .
O1 B1 Fe1 124.86(10) 2 .
O1 B1 Fe1 124.86(10) . .
O1 B1 O1 110.3(2) 2 .
B1 O1 C33 110.36(14) . .
O1 C33 C33 103.53(9) . 2
O1 C33 C34 107.09(14) . .
O1 C33 C35 107.90(14) . .
C34 C33 C33 114.30(18) . 2
C35 C33 C33 114.77(16) . 2
C35 C33 C34 108.69(15) . .

loop_
_geom_bond_atom_site_label_1
_geom_bond_atom_site_label_2
_geom_bond_distance
_geom_bond_site_symmetry_2
Fe1 P2 2.1934(13) 2
Fe1 P2 2.1935(13) .
Fe1 P3 2.2182(11) 2
Fe1 P3 2.2181(11) .
Fe1 B1 2.065(3) .
P2 C25 1.8394(19) .
P2 C19 1.8487(18) .
P2 C12 1.8501(18) .
P3 C13 1.8510(19) .
P3 C1 1.8490(18) .
P3 C7 1.8429(19) .
C13 C18 1.393(2) .
C13 C14 1.393(3) .
C24 C19 1.396(2) .
C24 C23 1.390(2) .
C8 C7 1.393(2) .
C8 C9 1.389(3) .
C1 C2 1.396(2) .
C1 C6 1.391(2) .
C18 C17 1.387(3) .
C25 C30 1.396(2) .
C25 C26 1.396(2) .
C30 C29 1.390(3) .
C19 C20 1.397(2) .
C11 C12 1.397(2) .
C11 C10 1.389(3) .
C23 C22 1.388(3) .
C29 C28 1.385(3) .
C7 C12 1.395(2) .
C16 C17 1.381(3) .
C16 C15 1.388(3) .
C20 C21 1.388(3) .
C3 C2 1.390(3) .
C3 C4 1.380(3) .
C26 C27 1.391(3) .
C22 C21 1.383(3) .
C6 C5 1.383(3) .
C14 C15 1.383(3) .
C27 C28 1.377(3) .
C10 C9 1.390(3) .
C4 C5 1.383(3) .
B1 O1 1.388(2) .
B1 O1 1.388(2) 2
O1 C33 1.456(2) .
C33 C33 1.571(4) 2
C33 C34 1.523(2) .
C33 C35 1.519(3) .

loop_
_geom_torsion_atom_site_label_1
_geom_torsion_atom_site_label_2
_geom_torsion_atom_site_label_3
_geom_torsion_atom_site_label_4
_geom_torsion
_geom_torsion_site_symmetry_1
_geom_torsion_site_symmetry_4
Fe1 P2 C25 C30 84.78(14) . .
Fe1 P2 C25 C26 -89.11(14) . .
Fe1 P2 C19 C24 23.19(15) . .
Fe1 P2 C19 C20 -161.15(12) . .
Fe1 P2 C12 C11 165.00(13) . .
Fe1 P2 C12 C7 -15.82(13) . .
Fe1 P3 C13 C18 -121.70(13) . .
Fe1 P3 C13 C14 55.60(14) . .
Fe1 P3 C1 C2 -132.87(12) . .
Fe1 P3 C1 C6 44.24(16) . .
Fe1 P3 C7 C8 -157.55(13) . .
Fe1 P3 C7 C12 26.44(13) . .
Fe1 B1 O1 C33 -175.11(8) . .
P2 C25 C30 C29 -174.45(13) . .
P2 C25 C26 C27 174.26(13) . .
P2 C19 C20 C21 -176.64(14) . .
P3 C13 C18 C17 177.87(13) . .
P3 C13 C14 C15 -178.53(15) . .
P3 C1 C2 C3 176.62(13) . .
P3 C1 C6 C5 -178.21(15) . .
P3 C7 C12 P2 -6.84(16) . .
P3 C7 C12 C11 172.39(13) . .
C13 P3 C1 C2 0.24(15) . .
C13 P3 C1 C6 177.35(14) . .
C13 P3 C7 C8 82.26(15) . .
C13 P3 C7 C12 -93.74(13) . .
C13 C18 C17 C16 0.2(3) . .
C13 C14 C15 C16 0.9(3) . .
C24 C19 C20 C21 -1.0(3) . .
C24 C23 C22 C21 -0.7(3) . .
C8 C7 C12 P2 176.89(12) . .
C8 C7 C12 C11 -3.9(2) . .
C1 P3 C13 C18 97.52(15) . .
C1 P3 C13 C14 -85.19(15) . .
C1 P3 C7 C8 -19.80(15) . .
C1 P3 C7 C12 164.19(12) . .
C1 C6 C5 C4 1.6(3) . .
C18 C13 C14 C15 -1.1(3) . .
C25 P2 C19 C24 159.22(13) . .
C25 P2 C19 C20 -25.12(16) . .
C25 P2 C12 C11 37.19(16) . .
C25 P2 C12 C7 -143.63(12) . .
C25 C30 C29 C28 0.3(3) . .
C25 C26 C27 C28 -0.1(3) . .
C30 C25 C26 C27 0.3(2) . .
C30 C29 C28 C27 0.0(3) . .
C19 P2 C25 C30 -52.82(15) . .
C19 P2 C25 C26 133.30(14) . .
C19 P2 C12 C11 -65.99(16) . .
C19 P2 C12 C7 113.20(13) . .
C19 C24 C23 C22 1.3(2) . .
C19 C20 C21 C22 1.6(3) . .
C11 C10 C9 C8 -2.2(3) . .
C23 C24 C19 P2 175.38(12) . .
C23 C24 C19 C20 -0.5(2) . .
C23 C22 C21 C20 -0.7(3) . .
C7 P3 C13 C18 -6.78(15) . .
C7 P3 C13 C14 170.51(14) . .
C7 P3 C1 C2 101.66(15) . .
C7 P3 C1 C6 -81.23(14) . .
C7 C8 C9 C10 2.6(3) . .
C12 P2 C25 C30 -154.32(13) . .
C12 P2 C25 C26 31.79(15) . .
C12 P2 C19 C24 -96.49(14) . .
C12 P2 C19 C20 79.16(15) . .
C12 C11 C10 C9 -1.3(3) . .
C3 C4 C5 C6 -0.9(3) . .
C17 C16 C15 C14 -0.1(3) . .
C26 C25 C30 C29 -0.4(2) . .
C26 C27 C28 C29 0.0(3) . .
C2 C1 C6 C5 -0.9(3) . .
C2 C3 C4 C5 -0.5(3) . .
C6 C1 C2 C3 -0.5(2) . .
C14 C13 C18 C17 0.6(2) . .
C15 C16 C17 C18 -0.5(3) . .
C10 C11 C12 P2 -176.53(13) . .
C10 C11 C12 C7 4.3(3) . .
C4 C3 C2 C1 1.2(3) . .
C9 C8 C7 P3 -175.37(13) . .
C9 C8 C7 C12 0.4(2) . .
B1 O1 C33 C33 -11.62(18) . 2
B1 O1 C33 C34 109.49(14) . .
B1 O1 C33 C35 -133.66(13) . .
O1 B1 O1 C33 4.89(8) 2 .
